data_1526696
loop_
_publ_author_name
'Kodenkandath, T.A.'
'Wiley, J.B.'

_publ_section_title
;
 Synthesis and structure of a double-layered perovskite and its hydrate,
 K2 Sr Ta2 O7 * m(H2 O) (m=0,2)
;
_journal_name_full 'Materials Research Bulletin'
_journal_page_first 1737
_journal_page_last 1742
_journal_volume 35
_journal_year 2000
_chemical_formula_sum 'H4 K2 O9 Sr Ta2'
_chemical_name_systematic 'K2 Sr (Ta2 O7) (H2 O)2'
_space_group_IT_number 123
_symmetry_space_group_name_Hall '-P 4 2'
_symmetry_space_group_name_H-M 'P 4/m m m'
_cell_angle_alpha 90
_cell_angle_beta 90
_cell_angle_gamma 90
_cell_formula_units_Z 1
_cell_length_a 3.9599
_cell_length_b 3.9599
_cell_length_c 12.7658
_cell_volume 200.178
_citation_journal_id_ASTM MRBUAC
_cod_data_source_file Kodenkandath_MRBUAC_2000_303.cif
_cod_data_source_block H4K2O9Sr1Ta2
_cod_original_cell_volume 200.1781
_cod_original_formula_sum 'H4 K2 O9 Sr1 Ta2'
_cod_database_code 1526696

loop_
_symmetry_equiv_pos_as_xyz
x,y,z
-y,x,z
-x,-y,z
y,-x,z
x,-y,-z
y,x,-z
-x,y,-z
-y,-x,-z
-x,-y,-z
y,-x,-z
x,y,-z
-y,x,-z
-x,y,z
-y,-x,z
x,-y,z
y,x,z

loop_
_atom_site_label
_atom_site_type_symbol
_atom_site_fract_x
_atom_site_fract_y
_atom_site_fract_z
_atom_site_occupancy
_atom_site_U_iso_or_equiv
Ta1 Ta+5 0 0 0.1642 1.007 0.0
K1 K+1 0.5 0.5 0.3516 0.989 0.0
O1 O-2 0 0 0 1 0.0
O2 O-2 0 0 0.3117 1 0.0
O4 O-2 0.2637 0.1171 0.5 0.25 0.0
O3 O-2 0.5 0 0.1415 1 0.0
Sr1 Sr+2 0.5 0.5 0 1.001 0.0
